data_1568081
loop_
_publ_author_name
'Zhao, Xue'
'Ratanasak, Manussada'
'Kon, Kazumasa'
'Hasegawa, Jun-Ya'
'Ishihara, Kazuaki'

_publ_section_title
;
 Bulky magnesium(ii) and sodium(i) bisphenoxide catalysts for
 chemoselective transesterification of methyl (meth)acrylates.
;
_journal_issue 3
_journal_name_full 'Chemical science'
_journal_page_first 566
_journal_page_last 572
_journal_paper_doi 10.1039/d2sc05413b
_journal_volume 14
_journal_year 2023
_chemical_formula_moiety 'C47 H78 Na2 O6'
_chemical_formula_sum 'C47 H78 Na2 O6'
_chemical_formula_weight 785.07
_space_group_crystal_system monoclinic
_space_group_IT_number 15
_space_group_name_Hall '-C 2yc'
_space_group_name_H-M_alt 'C 1 2/c 1'
_atom_sites_solution_hydrogens geom
_audit_creation_method SHELXL-2018/3
_audit_update_record
;
2022-02-17 deposited with the CCDC.	2022-11-28 downloaded from the CCDC.
;
_cell_angle_alpha 90
_cell_angle_beta 92.864(3)
_cell_angle_gamma 90
_cell_formula_units_Z 4
_cell_length_a 13.2993(4)
_cell_length_b 14.9598(4)
_cell_length_c 23.1561(7)
_cell_measurement_reflns_used 8005
_cell_measurement_temperature 93(2)
_cell_measurement_theta_max 30.0210
_cell_measurement_theta_min 2.0370
_cell_volume 4601.3(2)
_computing_cell_refinement
;
CrysAlisPro 1.171.39.46 (Rigaku Oxford Diffraction, 2018)
;
_computing_data_collection
;
CrysAlisPro 1.171.39.46 (Rigaku Oxford Diffraction, 2018)
;
_computing_data_reduction
;
CrysAlisPro 1.171.39.46 (Rigaku Oxford Diffraction, 2018)
;
_computing_molecular_graphics 'Yadokari-XG 2009(Wakita Nemoto et al.)'
_computing_publication_material 'Yadokari-XG 2009(Wakita,Nemoto et al.)'
_computing_structure_refinement 'SHELXL-2018/3 (Sheldrick, 2018)'
_computing_structure_solution 'SHELXT 2018/2 (Sheldrick, 2018)'
_diffrn_ambient_temperature 93(2)
_diffrn_detector 'CCD plate'
_diffrn_detector_type HyPix
_diffrn_measured_fraction_theta_full 1.000
_diffrn_measured_fraction_theta_max 0.822
_diffrn_measurement_device 'four-circle diffractometer'
_diffrn_measurement_device_type 'XtaLAB Synergy R, HyPix'
_diffrn_radiation_monochromator mirror
_diffrn_radiation_probe x-ray
_diffrn_radiation_type MoK\a
_diffrn_radiation_wavelength 0.71073
_diffrn_reflns_av_R_equivalents 0.0444
_diffrn_reflns_av_unetI/netI 0.0419
_diffrn_reflns_Laue_measured_fraction_full 1.000
_diffrn_reflns_Laue_measured_fraction_max 0.822
_diffrn_reflns_limit_h_max 18
_diffrn_reflns_limit_h_min -16
_diffrn_reflns_limit_k_max 20
_diffrn_reflns_limit_k_min -21
_diffrn_reflns_limit_l_max 28
_diffrn_reflns_limit_l_min -32
_diffrn_reflns_number 23187
_diffrn_reflns_point_group_measured_fraction_full 1.000
_diffrn_reflns_point_group_measured_fraction_max 0.822
_diffrn_reflns_theta_full 25.242
_diffrn_reflns_theta_max 30.573
_diffrn_reflns_theta_min 1.761
_diffrn_source 'micro-focus sealed X-ray tube'
_diffrn_source_type 'Mova (Mo) X-ray Source'
_exptl_absorpt_coefficient_mu 0.088
_exptl_absorpt_correction_T_max 1.00000
_exptl_absorpt_correction_T_min 0.93928
_exptl_absorpt_correction_type multi-scan
_exptl_absorpt_process_details
;
CrysAlisPro 1.171.39.46 (Rigaku Oxford Diffraction, 2018)
Empirical absorption correction using spherical harmonics,
 implemented in SCALE3 ABSPACK scaling algorithm.
;
_exptl_crystal_colour colorless
_exptl_crystal_density_diffrn 1.133
_exptl_crystal_description plate
_exptl_crystal_F_000 1720
_exptl_crystal_size_max 0.097
_exptl_crystal_size_mid 0.086
_exptl_crystal_size_min 0.058
_refine_diff_density_max 0.737
_refine_diff_density_min -0.401
_refine_diff_density_rms 0.052
_refine_ls_extinction_method none
_refine_ls_goodness_of_fit_ref 1.016
_refine_ls_hydrogen_treatment constr
_refine_ls_matrix_type full
_refine_ls_number_parameters 256
_refine_ls_number_reflns 5819
_refine_ls_number_restraints 0
_refine_ls_restrained_S_all 1.016
_refine_ls_R_factor_all 0.0800
_refine_ls_R_factor_gt 0.0572
_refine_ls_shift/su_max 0.000
_refine_ls_shift/su_mean 0.000
_refine_ls_structure_factor_coef Fsqd
_refine_ls_weighting_details 'w=1/[\s^2^(Fo^2^)+(0.0648P)^2^+6.4175P] where P=(Fo^2^+2Fc^2^)/3'
_refine_ls_weighting_scheme calc
_refine_ls_wR_factor_gt 0.1358
_refine_ls_wR_factor_ref 0.1463
_reflns_Friedel_coverage 0.000
_reflns_number_gt 4503
_reflns_number_total 5819
_reflns_threshold_expression 'I > 2\s(I)'
_cod_data_source_file d2sc05413b2.cif
_cod_data_source_block Na
_cod_depositor_comments 'Adding full bibliography for 1568080--1568081.cif.'
_cod_original_sg_symbol_H-M 'C 2/c'
_cod_database_code 1568081
_shelx_shelxl_version_number 2018/3
_shelx_space_group_comment
;
The symmetry employed for this shelxl refinement is uniquely defined
by the following loop, which should always be used as a source of
symmetry information in preference to the above space-group names.
They are only intended as comments.
;

loop_
_space_group_symop_operation_xyz
'x, y, z'
'-x, y, -z+1/2'
'x+1/2, y+1/2, z'
'-x+1/2, y+1/2, -z+1/2'
'-x, -y, -z'
'x, -y, z-1/2'
'-x+1/2, -y+1/2, -z'
'x+1/2, -y+1/2, z-1/2'

loop_
_atom_site_label
_atom_site_type_symbol
_atom_site_fract_x
_atom_site_fract_y
_atom_site_fract_z
_atom_site_U_iso_or_equiv
_atom_site_adp_type
_atom_site_occupancy
_atom_site_site_symmetry_order
_atom_site_calc_flag
_atom_site_refinement_flags_posn
_atom_site_refinement_flags_adp
_atom_site_refinement_flags_occupancy
_atom_site_disorder_assembly
_atom_site_disorder_group
Na1 Na 0.10758(5) 0.15365(4) 0.16813(3) 0.01918(16) Uani 1 1 d . . . . .
O1 O 0.13616(8) 0.19695(8) 0.25753(5) 0.0190(2) Uani 1 1 d . . . . .
C1 C 0.09156(11) 0.21806(10) 0.30405(7) 0.0151(3) Uani 1 1 d . . . . .
C2 C 0.02193(11) 0.29171(10) 0.30510(7) 0.0144(3) Uani 1 1 d . . . . .
C3 C -0.01764(12) 0.31828(10) 0.35711(7) 0.0165(3) Uani 1 1 d . . . . .
H1 H -0.060667 0.368982 0.356873 0.020 Uiso 1 1 calc R U . . .
C4 C 0.00289(12) 0.27406(11) 0.40942(7) 0.0175(3) Uani 1 1 d . . . . .
C5 C 0.06511(12) 0.19868(11) 0.40756(7) 0.0180(3) Uani 1 1 d . . . . .
H2 H 0.078978 0.166323 0.442347 0.022 Uiso 1 1 calc R U . . .
C6 C 0.10774(11) 0.16871(10) 0.35732(7) 0.0160(3) Uani 1 1 d . . . . .
C7 C 0.000000 0.34753(14) 0.250000 0.0163(4) Uani 1 2 d S T P . .
C8 C 0.09232(14) 0.40895(11) 0.24549(7) 0.0249(4) Uani 1 1 d . . . . .
H3 H 0.104215 0.441560 0.281891 0.037 Uiso 1 1 calc R U . . .
H4 H 0.079845 0.451613 0.213822 0.037 Uiso 1 1 calc R U . . .
H5 H 0.151606 0.372713 0.237874 0.037 Uiso 1 1 calc R U . . .
C9 C -0.03627(13) 0.30534(12) 0.46751(7) 0.0221(3) Uani 1 1 d . . . . .
C10 C 0.05275(15) 0.33511(15) 0.50744(8) 0.0359(5) Uani 1 1 d . . . . .
H6 H 0.087579 0.384911 0.489559 0.054 Uiso 1 1 calc R U . . .
H7 H 0.099556 0.285048 0.513712 0.054 Uiso 1 1 calc R U . . .
H8 H 0.028060 0.354414 0.544618 0.054 Uiso 1 1 calc R U . . .
C11 C -0.10955(17) 0.38354(15) 0.45985(9) 0.0391(5) Uani 1 1 d . . . . .
H9 H -0.133761 0.400701 0.497562 0.059 Uiso 1 1 calc R U . . .
H10 H -0.166784 0.365664 0.434123 0.059 Uiso 1 1 calc R U . . .
H11 H -0.075126 0.434432 0.442940 0.059 Uiso 1 1 calc R U . . .
C12 C -0.09260(17) 0.22861(15) 0.49612(9) 0.0379(5) Uani 1 1 d . . . . .
H12 H -0.117949 0.249333 0.532813 0.057 Uiso 1 1 calc R U . . .
H13 H -0.046520 0.178282 0.503390 0.057 Uiso 1 1 calc R U . . .
H14 H -0.149210 0.209339 0.470377 0.057 Uiso 1 1 calc R U . . .
C13 C 0.17332(12) 0.08406(11) 0.35864(7) 0.0193(3) Uani 1 1 d . . . . .
C14 C 0.28195(13) 0.10711(13) 0.34467(9) 0.0282(4) Uani 1 1 d . . . . .
H15 H 0.309738 0.150162 0.373102 0.042 Uiso 1 1 calc R U . . .
H16 H 0.282526 0.133258 0.305888 0.042 Uiso 1 1 calc R U . . .
H17 H 0.322910 0.052629 0.346114 0.042 Uiso 1 1 calc R U . . .
C15 C 0.17736(16) 0.03763(13) 0.41774(8) 0.0332(4) Uani 1 1 d . . . . .
H18 H 0.216103 -0.017891 0.415576 0.050 Uiso 1 1 calc R U . . .
H19 H 0.108802 0.023861 0.428633 0.050 Uiso 1 1 calc R U . . .
H20 H 0.209766 0.077241 0.446792 0.050 Uiso 1 1 calc R U . . .
C16 C 0.12921(15) 0.01630(12) 0.31455(8) 0.0290(4) Uani 1 1 d . . . . .
H21 H 0.175320 -0.034474 0.311942 0.044 Uiso 1 1 calc R U . . .
H22 H 0.120148 0.044978 0.276595 0.044 Uiso 1 1 calc R U . . .
H23 H 0.063971 -0.004884 0.326946 0.044 Uiso 1 1 calc R U . . .
O2 O 0.27005(9) 0.18569(8) 0.13571(5) 0.0255(3) Uani 1 1 d . . . . .
C17 C 0.34700(15) 0.12055(14) 0.14805(11) 0.0391(5) Uani 1 1 d . . . . .
H24 H 0.365010 0.090098 0.112044 0.047 Uiso 1 1 calc R U . . .
H25 H 0.323088 0.075041 0.175210 0.047 Uiso 1 1 calc R U . . .
C18 C 0.43636(17) 0.16877(17) 0.17447(11) 0.0478(6) Uani 1 1 d . . . . .
H26 H 0.485023 0.183596 0.144936 0.057 Uiso 1 1 calc R U . . .
H27 H 0.470755 0.132444 0.205259 0.057 Uiso 1 1 calc R U . . .
C19 C 0.39138(19) 0.25285(16) 0.19926(11) 0.0468(6) Uani 1 1 d . . . . .
H28 H 0.368893 0.242461 0.238822 0.056 Uiso 1 1 calc R U . . .
H29 H 0.440222 0.302831 0.200112 0.056 Uiso 1 1 calc R U . . .
C20 C 0.30438(15) 0.27101(13) 0.15789(9) 0.0313(4) Uani 1 1 d . . . . .
H30 H 0.249865 0.301512 0.177810 0.038 Uiso 1 1 calc R U . . .
H31 H 0.325374 0.309701 0.125970 0.038 Uiso 1 1 calc R U . . .
O3 O 0.12942(10) 0.00497(8) 0.13591(5) 0.0268(3) Uani 1 1 d . . . . .
C21 C 0.14974(18) -0.02055(14) 0.07777(9) 0.0373(5) Uani 1 1 d . . . . .
H32 H 0.186036 0.027598 0.058155 0.045 Uiso 1 1 calc R U . . .
H33 H 0.086397 -0.033747 0.055086 0.045 Uiso 1 1 calc R U . . .
C22 C 0.2146(2) -0.10365(17) 0.08440(11) 0.0585(7) Uani 1 1 d . . . . .
H34 H 0.205366 -0.142900 0.050122 0.070 Uiso 1 1 calc R U . . .
H35 H 0.286700 -0.087707 0.089824 0.070 Uiso 1 1 calc R U . . .
C23 C 0.1785(2) -0.14739(16) 0.13616(12) 0.0565(7) Uani 1 1 d . . . . .
H36 H 0.232053 -0.184410 0.155393 0.068 Uiso 1 1 calc R U . . .
H37 H 0.119254 -0.185526 0.126415 0.068 Uiso 1 1 calc R U . . .
C24 C 0.15077(17) -0.06974(13) 0.17399(9) 0.0343(4) Uani 1 1 d . . . . .
H38 H 0.090881 -0.084687 0.195821 0.041 Uiso 1 1 calc R U . . .
H39 H 0.207190 -0.055184 0.201914 0.041 Uiso 1 1 calc R U . . .

loop_
_atom_site_aniso_label
_atom_site_aniso_U_11
_atom_site_aniso_U_22
_atom_site_aniso_U_33
_atom_site_aniso_U_23
_atom_site_aniso_U_13
_atom_site_aniso_U_12
Na1 0.0196(3) 0.0190(3) 0.0189(3) -0.0021(2) 0.0004(2) 0.0018(2)
O1 0.0199(6) 0.0212(6) 0.0160(5) -0.0017(4) 0.0033(4) 0.0042(4)
C1 0.0138(7) 0.0143(7) 0.0171(7) -0.0031(6) -0.0001(5) -0.0010(6)
C2 0.0149(7) 0.0117(7) 0.0164(7) -0.0005(5) -0.0011(5) -0.0017(5)
C3 0.0162(7) 0.0136(7) 0.0198(8) -0.0024(6) -0.0003(6) 0.0024(6)
C4 0.0166(7) 0.0205(8) 0.0154(7) -0.0035(6) -0.0002(6) 0.0029(6)
C5 0.0189(7) 0.0196(8) 0.0151(7) 0.0011(6) -0.0019(6) 0.0028(6)
C6 0.0137(7) 0.0156(7) 0.0186(7) -0.0020(6) -0.0008(5) 0.0016(6)
C7 0.0213(11) 0.0116(9) 0.0162(10) 0.000 0.0012(8) 0.000
C8 0.0353(10) 0.0187(8) 0.0208(8) -0.0025(6) 0.0021(7) -0.0123(7)
C9 0.0228(8) 0.0286(9) 0.0150(7) -0.0039(6) 0.0010(6) 0.0078(7)
C10 0.0336(10) 0.0502(13) 0.0236(9) -0.0141(9) -0.0016(8) 0.0060(9)
C11 0.0463(12) 0.0473(12) 0.0240(9) -0.0079(9) 0.0036(8) 0.0277(10)
C12 0.0427(12) 0.0445(12) 0.0280(10) -0.0022(9) 0.0160(9) 0.0004(10)
C13 0.0194(8) 0.0181(7) 0.0203(8) -0.0009(6) -0.0001(6) 0.0060(6)
C14 0.0183(8) 0.0290(9) 0.0372(10) -0.0019(8) 0.0001(7) 0.0090(7)
C15 0.0415(11) 0.0306(10) 0.0278(9) 0.0076(8) 0.0037(8) 0.0207(8)
C16 0.0358(10) 0.0176(8) 0.0330(10) -0.0032(7) -0.0051(8) 0.0050(7)
O2 0.0222(6) 0.0232(6) 0.0308(7) -0.0024(5) -0.0015(5) 0.0013(5)
C17 0.0287(10) 0.0278(10) 0.0602(14) -0.0019(9) -0.0041(9) 0.0070(8)
C18 0.0334(11) 0.0559(15) 0.0524(14) -0.0121(11) -0.0159(10) 0.0128(10)
C19 0.0510(14) 0.0413(13) 0.0465(13) -0.0058(10) -0.0139(11) -0.0036(11)
C20 0.0275(9) 0.0252(9) 0.0412(11) -0.0058(8) 0.0011(8) -0.0016(7)
O3 0.0341(7) 0.0215(6) 0.0249(6) -0.0030(5) 0.0022(5) 0.0045(5)
C21 0.0496(13) 0.0371(11) 0.0253(10) -0.0050(8) 0.0019(9) 0.0001(9)
C22 0.085(2) 0.0443(14) 0.0484(14) -0.0151(11) 0.0226(14) 0.0137(13)
C23 0.0824(19) 0.0346(12) 0.0522(15) -0.0066(11) 0.0008(13) 0.0207(12)
C24 0.0416(11) 0.0297(10) 0.0315(10) 0.0023(8) 0.0001(8) 0.0123(9)

loop_
_atom_type_symbol
_atom_type_description
_atom_type_scat_dispersion_real
_atom_type_scat_dispersion_imag
_atom_type_scat_source
C C 0.0033 0.0016 'International Tables Vol C Tables 4.2.6.8 and 6.1.1.4'
H H 0.0000 0.0000 'International Tables Vol C Tables 4.2.6.8 and 6.1.1.4'
O O 0.0106 0.0060 'International Tables Vol C Tables 4.2.6.8 and 6.1.1.4'
Na Na 0.0362 0.0249 'International Tables Vol C Tables 4.2.6.8 and 6.1.1.4'

loop_
_geom_angle_atom_site_label_1
_geom_angle_atom_site_label_2
_geom_angle_atom_site_label_3
_geom_angle
_geom_angle_site_symmetry_1
_geom_angle_site_symmetry_3
_geom_angle_publ_flag
O1 Na1 O3 123.96(5) . . ?
O1 Na1 O2 97.00(5) . . ?
O3 Na1 O2 87.83(5) . . ?
O1 Na1 C2 69.43(5) . 2 ?
O3 Na1 C2 148.79(5) . 2 ?
O2 Na1 C2 120.34(5) . 2 ?
O1 Na1 C3 89.38(5) . 2 ?
O3 Na1 C3 145.28(5) . 2 ?
O2 Na1 C3 98.24(5) . 2 ?
C2 Na1 C3 29.05(4) 2 2 ?
O1 Na1 C4 117.57(5) . 2 ?
O3 Na1 C4 117.12(5) . 2 ?
O2 Na1 C4 96.91(5) . 2 ?
C2 Na1 C4 51.27(5) 2 2 ?
C3 Na1 C4 28.37(5) 2 2 ?
O1 Na1 C5 126.83(5) . 2 ?
O3 Na1 C5 97.69(5) . 2 ?
O2 Na1 C5 117.95(5) . 2 ?
C2 Na1 C5 58.72(5) 2 2 ?
C3 Na1 C5 49.38(5) 2 2 ?
C4 Na1 C5 28.00(4) 2 2 ?
O1 Na1 C6 107.01(5) . 2 ?
O3 Na1 C6 98.29(5) . 2 ?
O2 Na1 C6 145.60(5) . 2 ?
C2 Na1 C6 51.07(4) 2 2 ?
C3 Na1 C6 58.69(5) 2 2 ?
C4 Na1 C6 50.24(4) 2 2 ?
C5 Na1 C6 27.80(4) 2 2 ?
O1 Na1 C1 79.04(5) . 2 ?
O3 Na1 C1 120.41(5) . 2 ?
O2 Na1 C1 148.63(5) . 2 ?
C2 Na1 C1 29.14(4) 2 2 ?
C3 Na1 C1 50.97(4) 2 2 ?
C4 Na1 C1 59.56(4) 2 2 ?
C5 Na1 C1 49.96(4) 2 2 ?
C6 Na1 C1 28.72(4) 2 2 ?
C1 O1 Na1 142.73(10) . . ?
O1 C1 C2 121.50(14) . . ?
O1 C1 C6 122.08(14) . . ?
C2 C1 C6 116.42(13) . . ?
O1 C1 Na1 124.15(10) . 2 ?
C2 C1 Na1 69.98(8) . 2 ?
C6 C1 Na1 74.99(9) . 2 ?
C3 C2 C1 120.19(14) . . ?
C3 C2 C7 119.75(13) . . ?
C1 C2 C7 119.74(13) . . ?
C3 C2 Na1 75.79(9) . 2 ?
C1 C2 Na1 80.88(9) . 2 ?
C7 C2 Na1 119.59(9) . 2 ?
C4 C3 C2 123.24(14) . . ?
C4 C3 Na1 80.00(9) . 2 ?
C2 C3 Na1 75.16(9) . 2 ?
C3 C4 C5 116.44(14) . . ?
C3 C4 C9 123.68(14) . . ?
C5 C4 C9 119.85(14) . . ?
C3 C4 Na1 71.64(9) . 2 ?
C5 C4 Na1 76.24(9) . 2 ?
C9 C4 Na1 123.26(11) . 2 ?
C6 C5 C4 123.40(14) . . ?
C6 C5 Na1 76.32(9) . 2 ?
C4 C5 Na1 75.77(9) . 2 ?
C5 C6 C1 119.94(14) . . ?
C5 C6 C13 120.17(14) . . ?
C1 C6 C13 119.89(13) . . ?
C5 C6 Na1 75.89(9) . 2 ?
C1 C6 Na1 76.29(9) . 2 ?
C13 C6 Na1 119.54(10) . 2 ?
C2 C7 C2 114.35(17) . 2 ?
C2 C7 C8 105.12(9) . . ?
C2 C7 C8 112.67(9) 2 . ?
C2 C7 C8 112.68(9) . 2 ?
C2 C7 C8 105.12(9) 2 2 ?
C8 C7 C8 106.82(19) . 2 ?
C11 C9 C10 108.47(16) . . ?
C11 C9 C12 107.45(16) . . ?
C10 C9 C12 109.59(16) . . ?
C11 C9 C4 111.91(14) . . ?
C10 C9 C4 109.33(14) . . ?
C12 C9 C4 110.05(14) . . ?
C15 C13 C16 106.85(15) . . ?
C15 C13 C14 107.36(15) . . ?
C16 C13 C14 109.92(14) . . ?
C15 C13 C6 112.68(13) . . ?
C16 C13 C6 109.46(13) . . ?
C14 C13 C6 110.47(14) . . ?
C17 O2 C20 108.73(14) . . ?
C17 O2 Na1 116.92(12) . . ?
C20 O2 Na1 110.10(10) . . ?
O2 C17 C18 107.40(17) . . ?
C17 C18 C19 103.55(18) . . ?
C20 C19 C18 102.47(18) . . ?
O2 C20 C19 106.84(16) . . ?
C21 O3 C24 109.03(14) . . ?
C21 O3 Na1 125.17(11) . . ?
C24 O3 Na1 123.94(11) . . ?
O3 C21 C22 104.80(17) . . ?
C23 C22 C21 103.94(19) . . ?
C22 C23 C24 103.30(19) . . ?
O3 C24 C23 106.70(17) . . ?

loop_
_geom_bond_atom_site_label_1
_geom_bond_atom_site_label_2
_geom_bond_distance
_geom_bond_site_symmetry_2
_geom_bond_publ_flag
Na1 O1 2.1844(13) . ?
Na1 O3 2.3685(13) . ?
Na1 O2 2.3715(14) . ?
Na1 C2 2.7790(16) 2 ?
Na1 C3 2.7870(16) 2 ?
Na1 C4 2.8920(17) 2 ?
Na1 C5 2.8979(17) 2 ?
Na1 C6 2.9033(16) 2 ?
Na1 C1 2.9203(16) 2 ?
O1 C1 1.2944(18) . ?
C1 C2 1.440(2) . ?
C1 C6 1.444(2) . ?
C2 C3 1.396(2) . ?
C2 C7 1.5405(19) . ?
C3 C4 1.395(2) . ?
C4 C5 1.401(2) . ?
C4 C9 1.539(2) . ?
C5 C6 1.393(2) . ?
C6 C13 1.537(2) . ?
C7 C8 1.541(2) . ?
C7 C8 1.541(2) 2 ?
C9 C11 1.527(2) . ?
C9 C10 1.532(3) . ?
C9 C12 1.539(3) . ?
C13 C15 1.533(2) . ?
C13 C16 1.534(2) . ?
C13 C14 1.535(2) . ?
O2 C17 1.432(2) . ?
O2 C20 1.441(2) . ?
C17 C18 1.495(3) . ?
C18 C19 1.518(3) . ?
C19 C20 1.490(3) . ?
O3 C21 1.438(2) . ?
O3 C24 1.443(2) . ?
C21 C22 1.516(3) . ?
C22 C23 1.467(4) . ?
C23 C24 1.512(3) . ?

loop_
_geom_torsion_atom_site_label_1
_geom_torsion_atom_site_label_2
_geom_torsion_atom_site_label_3
_geom_torsion_atom_site_label_4
_geom_torsion
_geom_torsion_site_symmetry_1
_geom_torsion_site_symmetry_2
_geom_torsion_site_symmetry_3
_geom_torsion_site_symmetry_4
_geom_torsion_publ_flag
Na1 O1 C1 C2 -60.5(2) . . . . ?
Na1 O1 C1 C6 118.74(17) . . . . ?
Na1 O1 C1 Na1 25.5(2) . . . 2 ?
O1 C1 C2 C3 -173.87(14) . . . . ?
C6 C1 C2 C3 6.9(2) . . . . ?
Na1 C1 C2 C3 67.61(13) 2 . . . ?
O1 C1 C2 C7 -0.4(2) . . . . ?
C6 C1 C2 C7 -179.70(13) . . . . ?
Na1 C1 C2 C7 -118.96(13) 2 . . . ?
O1 C1 C2 Na1 118.52(14) . . . 2 ?
C6 C1 C2 Na1 -60.73(12) . . . 2 ?
C1 C2 C3 C4 -3.2(2) . . . . ?
C7 C2 C3 C4 -176.63(14) . . . . ?
Na1 C2 C3 C4 67.14(15) 2 . . . ?
C1 C2 C3 Na1 -70.34(13) . . . 2 ?
C7 C2 C3 Na1 116.23(12) . . . 2 ?
C2 C3 C4 C5 -1.2(2) . . . . ?
Na1 C3 C4 C5 63.57(13) 2 . . . ?
C2 C3 C4 C9 177.01(15) . . . . ?
Na1 C3 C4 C9 -118.24(15) 2 . . . ?
C2 C3 C4 Na1 -64.75(14) . . . 2 ?
C3 C4 C5 C6 1.6(2) . . . . ?
C9 C4 C5 C6 -176.67(15) . . . . ?
Na1 C4 C5 C6 62.64(15) 2 . . . ?
C3 C4 C5 Na1 -61.05(13) . . . 2 ?
C9 C4 C5 Na1 120.69(14) . . . 2 ?
C4 C5 C6 C1 2.4(2) . . . . ?
Na1 C5 C6 C1 64.74(13) 2 . . . ?
C4 C5 C6 C13 -178.61(15) . . . . ?
Na1 C5 C6 C13 -116.23(14) 2 . . . ?
C4 C5 C6 Na1 -62.38(15) . . . 2 ?
O1 C1 C6 C5 174.28(14) . . . . ?
C2 C1 C6 C5 -6.5(2) . . . . ?
Na1 C1 C6 C5 -64.53(14) 2 . . . ?
O1 C1 C6 C13 -4.8(2) . . . . ?
C2 C1 C6 C13 174.50(13) . . . . ?
Na1 C1 C6 C13 116.44(13) 2 . . . ?
O1 C1 C6 Na1 -121.19(14) . . . 2 ?
C2 C1 C6 Na1 58.06(12) . . . 2 ?
C3 C2 C7 C2 -139.38(15) . . . 2 ?
C1 C2 C7 C2 47.16(11) . . . 2 ?
Na1 C2 C7 C2 -49.41(6) 2 . . 2 ?
C3 C2 C7 C8 96.53(15) . . . . ?
C1 C2 C7 C8 -76.93(17) . . . . ?
Na1 C2 C7 C8 -173.50(10) 2 . . . ?
C3 C2 C7 C8 -19.4(2) . . . 2 ?
C1 C2 C7 C8 167.11(14) . . . 2 ?
Na1 C2 C7 C8 70.54(16) 2 . . 2 ?
C3 C4 C9 C11 6.6(2) . . . . ?
C5 C4 C9 C11 -175.29(17) . . . . ?
Na1 C4 C9 C11 -82.52(18) 2 . . . ?
C3 C4 C9 C10 -113.62(18) . . . . ?
C5 C4 C9 C10 64.5(2) . . . . ?
Na1 C4 C9 C10 157.28(12) 2 . . . ?
C3 C4 C9 C12 125.97(18) . . . . ?
C5 C4 C9 C12 -55.9(2) . . . . ?
Na1 C4 C9 C12 36.87(18) 2 . . . ?
C5 C6 C13 C15 4.2(2) . . . . ?
C1 C6 C13 C15 -176.81(15) . . . . ?
Na1 C6 C13 C15 -86.15(16) 2 . . . ?
C5 C6 C13 C16 122.90(17) . . . . ?
C1 C6 C13 C16 -58.07(19) . . . . ?
Na1 C6 C13 C16 32.59(17) 2 . . . ?
C5 C6 C13 C14 -115.93(17) . . . . ?
C1 C6 C13 C14 63.10(19) . . . . ?
Na1 C6 C13 C14 153.77(11) 2 . . . ?
C20 O2 C17 C18 -5.0(2) . . . . ?
Na1 O2 C17 C18 -130.36(16) . . . . ?
O2 C17 C18 C19 23.6(3) . . . . ?
C17 C18 C19 C20 -32.3(3) . . . . ?
C17 O2 C20 C19 -16.3(2) . . . . ?
Na1 O2 C20 C19 112.97(16) . . . . ?
C18 C19 C20 O2 30.3(2) . . . . ?
C24 O3 C21 C22 -17.1(2) . . . . ?
Na1 O3 C21 C22 147.82(16) . . . . ?
O3 C21 C22 C23 32.4(3) . . . . ?
C21 C22 C23 C24 -34.3(3) . . . . ?
C21 O3 C24 C23 -4.2(2) . . . . ?
Na1 O3 C24 C23 -169.39(15) . . . . ?
C22 C23 C24 O3 24.5(3) . . . . ?
